data_7014822
loop_
_publ_author_name
'Zhang, Wei Hong'
'Dong, Zhe'
'Wang, Yao Yu'
'Hou, Lei'
'Jin, Jun Cheng'
'Huang, Wen Huan'
'Shi, Qi Zhen'

_publ_section_title
;
 Synthesis, structural diversity and fluorescent characterisation of a
 series of d10 metal--organic frameworks (MOFs): reaction conditions,
 secondary ligand and metal effects
;
_journal_issue 11
_journal_name_full 'Dalton Transactions'
_journal_page_first 2509
_journal_paper_doi 10.1039/c0dt01206h
_journal_volume 40
_journal_year 2011
_chemical_formula_moiety 'C40 H48 N2 O8 Zn2'
_chemical_formula_sum 'C40 H48 N2 O8 Zn2'
_chemical_formula_weight 815.54
_chemical_name_systematic
;
?
;
_space_group_IT_number 7
_symmetry_cell_setting monoclinic
_symmetry_space_group_name_Hall 'P -2yc'
_symmetry_space_group_name_H-M 'P 1 c 1'
_atom_sites_solution_hydrogens geom
_atom_sites_solution_primary direct
_atom_sites_solution_secondary difmap
_audit_creation_method SHELXL-97
_cell_angle_alpha 90.00
_cell_angle_beta 108.996(6)
_cell_angle_gamma 90.00
_cell_formula_units_Z 2
_cell_length_a 11.617(4)
_cell_length_b 10.670(4)
_cell_length_c 15.830(6)
_cell_measurement_reflns_used 2050
_cell_measurement_temperature 295(2)
_cell_measurement_theta_max 22.191
_cell_measurement_theta_min 2.342
_cell_volume 1855.3(12)
_computing_structure_refinement 'SHELXL-97 (Sheldrick, 1997)'
_computing_structure_solution 'SHELXS-97 (Sheldrick, 1990)'
_diffrn_ambient_temperature 295(2)
_diffrn_measured_fraction_theta_full 0.999
_diffrn_measured_fraction_theta_max 0.999
_diffrn_radiation_monochromator graphite
_diffrn_radiation_source 'fine-focus sealed tube'
_diffrn_radiation_type MoK\a
_diffrn_radiation_wavelength 0.71073
_diffrn_reflns_av_R_equivalents 0.0662
_diffrn_reflns_av_sigmaI/netI 0.0975
_diffrn_reflns_limit_h_max 12
_diffrn_reflns_limit_h_min -13
_diffrn_reflns_limit_k_max 12
_diffrn_reflns_limit_k_min -12
_diffrn_reflns_limit_l_max 18
_diffrn_reflns_limit_l_min -9
_diffrn_reflns_number 9029
_diffrn_reflns_theta_full 25.09
_diffrn_reflns_theta_max 25.09
_diffrn_reflns_theta_min 1.85
_exptl_absorpt_coefficient_mu 1.348
_exptl_absorpt_correction_T_max 0.8132
_exptl_absorpt_correction_T_min 0.7649
_exptl_absorpt_correction_type multi-scan
_exptl_absorpt_process_details sadabs
_exptl_crystal_colour colorless
_exptl_crystal_density_diffrn 1.460
_exptl_crystal_density_method 'not measured'
_exptl_crystal_description block
_exptl_crystal_F_000 852
_exptl_crystal_size_max 0.21
_exptl_crystal_size_mid 0.19
_exptl_crystal_size_min 0.16
_refine_diff_density_max 0.775
_refine_diff_density_min -0.890
_refine_diff_density_rms 0.102
_refine_ls_abs_structure_details 'Flack H D (1983), Acta Cryst. A39, 876-881'
_refine_ls_abs_structure_Flack 0.09(2)
_refine_ls_extinction_method none
_refine_ls_goodness_of_fit_ref 0.966
_refine_ls_hydrogen_treatment constr
_refine_ls_matrix_type full
_refine_ls_number_parameters 469
_refine_ls_number_reflns 4528
_refine_ls_number_restraints 2
_refine_ls_restrained_S_all 0.966
_refine_ls_R_factor_all 0.0769
_refine_ls_R_factor_gt 0.0519
_refine_ls_shift/su_max 0.000
_refine_ls_shift/su_mean 0.000
_refine_ls_structure_factor_coef Fsqd
_refine_ls_weighting_details 'calc w=1/[\s^2^(Fo^2^)+(0.1012P)^2^+0.0000P] where P=(Fo^2^+2Fc^2^)/3'
_refine_ls_weighting_scheme calc
_refine_ls_wR_factor_gt 0.1266
_refine_ls_wR_factor_ref 0.1579
_reflns_number_gt 3208
_reflns_number_total 4528
_reflns_threshold_expression >2sigma(I)
_cod_data_source_file C0DT01206H.TXT
_cod_data_source_block 3
_cod_depositor_comments
;
The following automatic conversions were performed:
'_symmetry_cell_setting' value 'Monoclinic' changed to 'monoclinic'
according to '/home/saulius/struct/CIF-dictionaries/cif_core.dic'
dictionary named 'cif_core.dic' version 2.4.1 from 2010-06-29.

Automatic conversion script
Id: cif_fix_enum 1555 2011-01-17 13:19:09Z saulius 
;
_cod_original_cell_volume 1855.3(11)
_cod_original_sg_symbol_H-M Pc
_cod_database_code 7014822

loop_
_symmetry_equiv_pos_as_xyz
'x, y, z'
'x, -y, z+1/2'

loop_
_atom_site_label
_atom_site_type_symbol
_atom_site_fract_x
_atom_site_fract_y
_atom_site_fract_z
_atom_site_U_iso_or_equiv
_atom_site_adp_type
_atom_site_occupancy
_atom_site_symmetry_multiplicity
_atom_site_calc_flag
_atom_site_refinement_flags
_atom_site_disorder_assembly
_atom_site_disorder_group
Zn1 Zn 1.04237(8) 0.37888(10) 0.22676(6) 0.0384(3) Uani 1 1 d . . .
Zn2 Zn 0.85755(9) 0.46213(10) 0.03921(7) 0.0385(3) Uani 1 1 d . . .
N1 N 0.1596(7) 0.3808(7) -0.6469(5) 0.0360(19) Uani 1 1 d . . .
N2 N 0.7450(8) 0.4008(8) -0.0881(5) 0.046(2) Uani 1 1 d . . .
O1 O 0.9163(6) 0.2600(7) 0.2267(4) 0.0485(18) Uani 1 1 d . . .
O2 O 0.7896(6) 0.3257(6) 0.0980(4) 0.056(2) Uani 1 1 d . . .
O3 O 0.7245(6) 0.3909(6) 0.5364(4) 0.0485(17) Uani 1 1 d . . .
O4 O 0.8801(6) 0.3566(6) 0.4925(4) 0.0493(17) Uani 1 1 d . . .
O5 O 0.9608(7) 0.5405(6) 0.1884(4) 0.0486(18) Uani 1 1 d . . .
O6 O 1.1478(7) 0.5970(7) 0.2003(4) 0.0524(18) Uani 1 1 d . . .
O7 O 1.0088(6) 0.6151(6) 0.5268(4) 0.0421(16) Uani 1 1 d . . .
O8 O 1.1275(7) 0.6944(7) 0.6554(4) 0.0500(17) Uani 1 1 d . . .
C1 C 0.8206(8) 0.2480(9) 0.1607(5) 0.038(2) Uani 1 1 d . . .
C2 C 0.7381(9) 0.1374(8) 0.1601(6) 0.045(2) Uani 1 1 d . . .
H2A H 0.6822 0.1271 0.0998 0.054 Uiso 1 1 calc R . .
H2B H 0.7879 0.0624 0.1748 0.054 Uiso 1 1 calc R . .
C3 C 0.6662(8) 0.1464(8) 0.2218(6) 0.037(2) Uani 1 1 d . . .
C4 C 0.5956(10) 0.0195(9) 0.2163(6) 0.044(2) Uani 1 1 d . . .
H4A H 0.5453 0.0045 0.1549 0.052 Uiso 1 1 calc R . .
H4B H 0.6536 -0.0487 0.2345 0.052 Uiso 1 1 calc R . .
C5 C 0.5167(8) 0.0215(9) 0.2749(6) 0.038(2) Uani 1 1 d . . .
H5 H 0.4739 -0.0586 0.2704 0.045 Uiso 1 1 calc R . .
C6 C 0.5985(9) 0.0429(8) 0.3712(6) 0.039(2) Uani 1 1 d . . .
H6A H 0.5502 0.0385 0.4108 0.047 Uiso 1 1 calc R . .
H6B H 0.6598 -0.0224 0.3884 0.047 Uiso 1 1 calc R . .
C7 C 0.6590(8) 0.1676(8) 0.3802(6) 0.035(2) Uani 1 1 d . . .
C8 C 0.7419(9) 0.1695(8) 0.3203(6) 0.037(2) Uani 1 1 d . . .
H8A H 0.7824 0.2501 0.3259 0.044 Uiso 1 1 calc R . .
H8B H 0.8039 0.1053 0.3402 0.044 Uiso 1 1 calc R . .
C9 C 0.5648(8) 0.2712(9) 0.3503(6) 0.042(2) Uani 1 1 d . . .
H9A H 0.6053 0.3518 0.3561 0.051 Uiso 1 1 calc R . .
H9B H 0.5133 0.2718 0.3878 0.051 Uiso 1 1 calc R . .
C10 C 0.4867(9) 0.2495(9) 0.2524(6) 0.043(2) Uani 1 1 d . . .
H10 H 0.4256 0.3160 0.2332 0.052 Uiso 1 1 calc R . .
C11 C 0.4254(10) 0.1268(10) 0.2445(7) 0.054(3) Uani 1 1 d . . .
H11A H 0.3760 0.1129 0.1828 0.065 Uiso 1 1 calc R . .
H11B H 0.3719 0.1269 0.2805 0.065 Uiso 1 1 calc R . .
C12 C 0.5702(8) 0.2515(9) 0.1936(6) 0.037(2) Uani 1 1 d . . .
H12A H 0.5213 0.2405 0.1315 0.044 Uiso 1 1 calc R . .
H12B H 0.6107 0.3321 0.1995 0.044 Uiso 1 1 calc R . .
C13 C 0.7400(9) 0.1872(9) 0.4796(6) 0.045(2) Uani 1 1 d . . .
H13A H 0.6931 0.1631 0.5177 0.054 Uiso 1 1 calc R . .
H13B H 0.8091 0.1308 0.4924 0.054 Uiso 1 1 calc R . .
C14 C 0.7871(9) 0.3177(9) 0.5043(5) 0.038(2) Uani 1 1 d . . .
C15 C 1.0409(12) 0.6250(10) 0.1952(5) 0.052(3) Uani 1 1 d . . .
C16 C 1.0019(9) 0.7564(10) 0.2029(6) 0.047(3) Uani 1 1 d . . .
H16A H 0.9171 0.7562 0.1996 0.056 Uiso 1 1 calc R . .
H16B H 1.0083 0.8044 0.1526 0.056 Uiso 1 1 calc R . .
C17 C 1.0780(8) 0.8216(8) 0.2904(6) 0.037(2) Uani 1 1 d . . .
C18 C 1.0056(10) 0.9368(9) 0.3092(7) 0.053(3) Uani 1 1 d . . .
H18A H 0.9874 0.9951 0.2596 0.063 Uiso 1 1 calc R . .
H18B H 0.9291 0.9084 0.3149 0.063 Uiso 1 1 calc R . .
C19 C 1.0807(11) 1.0026(9) 0.3951(8) 0.054(3) Uani 1 1 d . . .
H19 H 1.0370 1.0766 0.4053 0.065 Uiso 1 1 calc R . .
C20 C 1.2058(10) 1.0423(9) 0.3869(8) 0.059(3) Uani 1 1 d . . .
H20A H 1.1929 1.1008 0.3378 0.071 Uiso 1 1 calc R . .
H20B H 1.2542 1.0839 0.4414 0.071 Uiso 1 1 calc R . .
C21 C 1.2707(10) 0.9317(9) 0.3714(7) 0.045(3) Uani 1 1 d . . .
H21 H 1.3492 0.9591 0.3671 0.054 Uiso 1 1 calc R . .
C22 C 1.2008(9) 0.8672(9) 0.2853(6) 0.043(2) Uani 1 1 d . . .
H22A H 1.2473 0.7966 0.2753 0.051 Uiso 1 1 calc R . .
H22B H 1.1875 0.9251 0.2358 0.051 Uiso 1 1 calc R . .
C23 C 1.1005(8) 0.7322(8) 0.3702(5) 0.033(2) Uani 1 1 d . . .
H23A H 1.0229 0.7035 0.3735 0.040 Uiso 1 1 calc R . .
H23B H 1.1450 0.6594 0.3608 0.040 Uiso 1 1 calc R . .
C24 C 1.1720(8) 0.7941(8) 0.4581(6) 0.037(2) Uani 1 1 d . . .
C25 C 1.2954(9) 0.8406(9) 0.4498(6) 0.039(2) Uani 1 1 d . . .
H25A H 1.3426 0.8822 0.5047 0.046 Uiso 1 1 calc R . .
H25B H 1.3420 0.7697 0.4405 0.046 Uiso 1 1 calc R . .
C26 C 1.0999(11) 0.9085(9) 0.4727(7) 0.053(3) Uani 1 1 d . . .
H26A H 1.1441 0.9487 0.5289 0.063 Uiso 1 1 calc R . .
H26B H 1.0216 0.8815 0.4758 0.063 Uiso 1 1 calc R . .
C27 C 1.2043(8) 0.7016(9) 0.5350(6) 0.038(2) Uani 1 1 d . . .
H27A H 1.2320 0.6249 0.5151 0.045 Uiso 1 1 calc R . .
H27B H 1.2724 0.7356 0.5828 0.045 Uiso 1 1 calc R . .
C28 C 1.1049(9) 0.6680(8) 0.5737(6) 0.038(2) Uani 1 1 d . . .
C29 C 0.1177(9) 0.3536(9) -0.5779(6) 0.037(2) Uani 1 1 d . . .
H29 H 0.0367 0.3309 -0.5895 0.045 Uiso 1 1 calc R . .
C30 C 0.1954(10) 0.3598(9) -0.4908(6) 0.047(3) Uani 1 1 d . . .
H30 H 0.1669 0.3409 -0.4437 0.057 Uiso 1 1 calc R . .
C31 C 0.3184(9) 0.3949(10) -0.4734(6) 0.046(3) Uani 1 1 d . . .
C32 C 0.3564(10) 0.4200(11) -0.5457(7) 0.053(3) Uani 1 1 d . . .
H32 H 0.4368 0.4429 -0.5368 0.063 Uiso 1 1 calc R . .
C33 C 0.2746(9) 0.4110(10) -0.6315(6) 0.046(3) Uani 1 1 d . . .
H33 H 0.3016 0.4267 -0.6797 0.055 Uiso 1 1 calc R . .
C34 C 0.4033(12) 0.4127(14) -0.3799(8) 0.074(4) Uani 1 1 d . . .
H34A H 0.4408 0.4948 -0.3754 0.089 Uiso 1 1 calc R . .
H34B H 0.3563 0.4111 -0.3392 0.089 Uiso 1 1 calc R . .
C35 C 0.4992(12) 0.3178(12) -0.3517(7) 0.081(5) Uani 1 1 d . . .
H35A H 0.5440 0.3158 -0.3938 0.097 Uiso 1 1 calc R . .
H35B H 0.4626 0.2360 -0.3520 0.097 Uiso 1 1 calc R . .
C36 C 0.5872(12) 0.3456(11) -0.2580(7) 0.059(3) Uani 1 1 d . . .
C37 C 0.5543(10) 0.3286(11) -0.1829(7) 0.051(3) Uani 1 1 d . . .
H37 H 0.4773 0.2979 -0.1883 0.061 Uiso 1 1 calc R . .
C38 C 0.6347(10) 0.3566(10) -0.0998(6) 0.049(3) Uani 1 1 d . . .
H38 H 0.6104 0.3440 -0.0499 0.058 Uiso 1 1 calc R . .
C39 C 0.7781(10) 0.4200(10) -0.1611(6) 0.045(2) Uani 1 1 d . . .
H39 H 0.8548 0.4531 -0.1539 0.054 Uiso 1 1 calc R . .
C40 C 0.7022(10) 0.3922(10) -0.2464(6) 0.052(3) Uani 1 1 d . . .
H40 H 0.7284 0.4048 -0.2954 0.062 Uiso 1 1 calc R . .

loop_
_atom_site_aniso_label
_atom_site_aniso_U_11
_atom_site_aniso_U_22
_atom_site_aniso_U_33
_atom_site_aniso_U_23
_atom_site_aniso_U_13
_atom_site_aniso_U_12
Zn1 0.0376(6) 0.0574(7) 0.0172(5) 0.0019(5) 0.0048(4) 0.0002(6)
Zn2 0.0383(6) 0.0498(6) 0.0240(5) 0.0067(5) 0.0056(4) 0.0042(5)
N1 0.039(5) 0.049(5) 0.021(4) 0.000(3) 0.010(3) 0.005(4)
N2 0.040(5) 0.062(6) 0.027(4) 0.009(4) 0.000(4) -0.011(4)
O1 0.038(4) 0.073(5) 0.027(3) 0.010(3) -0.001(3) -0.003(3)
O2 0.060(5) 0.066(5) 0.026(3) 0.014(3) -0.005(3) -0.019(4)
O3 0.055(4) 0.058(4) 0.033(4) -0.002(3) 0.015(3) -0.002(3)
O4 0.046(4) 0.068(5) 0.034(3) 0.003(3) 0.014(3) -0.017(4)
O5 0.056(4) 0.045(4) 0.033(3) 0.008(3) -0.002(3) -0.008(4)
O6 0.044(4) 0.079(5) 0.034(4) -0.006(3) 0.012(3) -0.008(4)
O7 0.040(4) 0.061(4) 0.026(3) -0.004(3) 0.011(3) -0.012(3)
O8 0.065(5) 0.065(4) 0.027(3) -0.006(3) 0.024(3) -0.013(4)
C1 0.042(5) 0.051(6) 0.022(4) -0.007(4) 0.014(4) -0.008(4)
C2 0.052(6) 0.049(6) 0.030(5) -0.003(4) 0.009(4) 0.003(5)
C3 0.043(6) 0.042(5) 0.024(4) 0.000(4) 0.006(4) -0.008(4)
C4 0.053(6) 0.039(5) 0.033(5) 0.000(4) 0.006(4) -0.008(5)
C5 0.032(5) 0.046(5) 0.036(5) -0.002(4) 0.011(4) -0.017(4)
C6 0.038(5) 0.044(5) 0.032(5) -0.002(4) 0.007(4) -0.001(4)
C7 0.035(5) 0.041(5) 0.033(5) 0.000(4) 0.015(4) -0.006(4)
C8 0.042(5) 0.036(5) 0.028(5) 0.006(4) 0.005(4) 0.002(4)
C9 0.043(5) 0.053(6) 0.035(5) 0.004(4) 0.018(4) -0.007(5)
C10 0.034(5) 0.053(6) 0.036(5) 0.009(4) 0.003(4) 0.003(5)
C11 0.044(6) 0.080(8) 0.031(5) 0.010(5) 0.004(4) -0.020(6)
C12 0.032(5) 0.041(5) 0.031(5) 0.001(4) 0.002(4) 0.004(4)
C13 0.051(6) 0.056(6) 0.027(5) 0.002(4) 0.012(4) 0.004(5)
C14 0.039(6) 0.058(6) 0.014(4) 0.001(4) 0.003(4) 0.004(5)
C15 0.083(9) 0.053(7) 0.012(4) 0.004(4) 0.006(5) -0.018(7)
C16 0.039(6) 0.069(7) 0.026(5) 0.002(4) 0.003(4) -0.008(5)
C17 0.038(5) 0.042(5) 0.032(5) 0.009(4) 0.011(4) -0.003(4)
C18 0.047(6) 0.053(6) 0.052(6) 0.011(5) 0.007(5) 0.010(5)
C19 0.059(7) 0.035(5) 0.071(8) -0.003(5) 0.027(6) 0.006(5)
C20 0.070(8) 0.043(6) 0.063(7) 0.009(5) 0.018(6) -0.018(6)
C21 0.049(7) 0.043(6) 0.049(6) 0.006(5) 0.025(5) -0.015(5)
C22 0.044(6) 0.049(6) 0.038(5) 0.007(4) 0.017(4) -0.012(5)
C23 0.040(5) 0.033(5) 0.022(4) -0.001(3) 0.004(4) -0.009(4)
C24 0.035(5) 0.040(5) 0.031(5) -0.001(4) 0.006(4) -0.008(4)
C25 0.038(5) 0.050(6) 0.029(5) 0.000(4) 0.012(4) -0.007(4)
C26 0.066(7) 0.052(6) 0.041(5) -0.012(5) 0.018(5) -0.001(5)
C27 0.032(5) 0.053(6) 0.029(4) 0.004(4) 0.012(4) -0.008(4)
C28 0.045(6) 0.046(5) 0.022(4) 0.001(4) 0.011(4) 0.003(4)
C29 0.039(6) 0.046(5) 0.031(5) 0.000(4) 0.016(4) 0.000(5)
C30 0.061(7) 0.072(7) 0.012(4) 0.006(4) 0.016(4) 0.013(5)
C31 0.038(6) 0.069(7) 0.028(5) 0.001(5) 0.008(4) 0.008(5)
C32 0.032(6) 0.076(7) 0.043(6) -0.013(5) 0.003(5) 0.014(5)
C33 0.034(6) 0.075(7) 0.026(5) -0.004(5) 0.008(4) 0.011(5)
C34 0.067(9) 0.110(11) 0.031(6) -0.013(7) -0.003(6) 0.022(8)
C35 0.095(10) 0.083(9) 0.030(6) -0.009(6) -0.027(6) 0.009(8)
C36 0.075(9) 0.065(7) 0.021(5) 0.004(4) -0.006(5) 0.004(6)
C37 0.039(6) 0.068(7) 0.044(6) -0.005(5) 0.011(5) -0.004(5)
C38 0.050(7) 0.075(7) 0.022(5) -0.002(4) 0.014(4) 0.003(6)
C39 0.036(6) 0.067(6) 0.035(5) 0.005(5) 0.017(4) 0.020(5)
C40 0.051(7) 0.075(7) 0.027(5) 0.004(5) 0.008(4) 0.015(6)

loop_
_atom_type_symbol
_atom_type_description
_atom_type_scat_dispersion_real
_atom_type_scat_dispersion_imag
_atom_type_scat_source
C C 0.0033 0.0016 'International Tables Vol C Tables 4.2.6.8 and 6.1.1.4'
H H 0.0000 0.0000 'International Tables Vol C Tables 4.2.6.8 and 6.1.1.4'
N N 0.0061 0.0033 'International Tables Vol C Tables 4.2.6.8 and 6.1.1.4'
O O 0.0106 0.0060 'International Tables Vol C Tables 4.2.6.8 and 6.1.1.4'
Zn Zn 0.2839 1.4301 'International Tables Vol C Tables 4.2.6.8 and 6.1.1.4'

loop_
_geom_angle_atom_site_label_1
_geom_angle_atom_site_label_2
_geom_angle_atom_site_label_3
_geom_angle
_geom_angle_site_symmetry_1
_geom_angle_site_symmetry_3
_geom_angle_publ_flag
O8 Zn1 O1 105.7(3) 2_564 . ?
O8 Zn1 O5 118.0(3) 2_564 . ?
O1 Zn1 O5 106.6(3) . . ?
O8 Zn1 N1 106.3(3) 2_564 1_656 ?
O1 Zn1 N1 105.8(3) . 1_656 ?
O5 Zn1 N1 113.5(3) . 1_656 ?
O7 Zn2 O2 103.6(3) 2_564 . ?
O7 Zn2 O4 97.4(3) 2_564 2_564 ?
O2 Zn2 O4 158.4(3) . 2_564 ?
O7 Zn2 N2 93.9(3) 2_564 . ?
O2 Zn2 N2 90.2(3) . . ?
O4 Zn2 N2 93.3(3) 2_564 . ?
O7 Zn2 O3 157.7(3) 2_564 2_564 ?
O2 Zn2 O3 98.4(3) . 2_564 ?
O4 Zn2 O3 60.4(3) 2_564 2_564 ?
N2 Zn2 O3 89.4(3) . 2_564 ?
O7 Zn2 O5 93.8(3) 2_564 . ?
O2 Zn2 O5 86.8(2) . . ?
O4 Zn2 O5 87.0(2) 2_564 . ?
N2 Zn2 O5 172.2(3) . . ?
O3 Zn2 O5 84.0(2) 2_564 . ?
O7 Zn2 C14 126.9(3) 2_564 2_564 ?
O2 Zn2 C14 129.2(3) . 2_564 ?
O4 Zn2 C14 29.5(3) 2_564 2_564 ?
N2 Zn2 C14 91.4(3) . 2_564 ?
O3 Zn2 C14 30.9(3) 2_564 2_564 ?
O5 Zn2 C14 85.0(2) . 2_564 ?
C33 N1 C29 120.6(8) . . ?
C33 N1 Zn1 120.1(6) . 1_454 ?
C29 N1 Zn1 119.3(7) . 1_454 ?
C38 N2 C39 118.0(9) . . ?
C38 N2 Zn2 120.9(7) . . ?
C39 N2 Zn2 120.6(7) . . ?
C1 O1 Zn1 122.0(6) . . ?
C1 O2 Zn2 141.8(6) . . ?
C14 O3 Zn2 87.5(6) . 2_565 ?
C14 O4 Zn2 92.3(6) . 2_565 ?
C15 O5 Zn1 109.2(7) . . ?
C15 O5 Zn2 116.3(6) . . ?
Zn1 O5 Zn2 92.0(3) . . ?
C28 O7 Zn2 139.9(6) . 2_565 ?
C28 O8 Zn1 122.9(6) . 2_565 ?
O2 C1 O1 122.6(8) . . ?
O2 C1 C2 119.4(8) . . ?
O1 C1 C2 118.0(8) . . ?
C3 C2 C1 115.8(8) . . ?
C3 C2 H2A 108.3 . . ?
C1 C2 H2A 108.3 . . ?
C3 C2 H2B 108.3 . . ?
C1 C2 H2B 108.3 . . ?
H2A C2 H2B 107.4 . . ?
C2 C3 C12 111.6(8) . . ?
C2 C3 C8 114.8(8) . . ?
C12 C3 C8 107.3(8) . . ?
C2 C3 C4 107.7(8) . . ?
C12 C3 C4 107.2(8) . . ?
C8 C3 C4 108.0(7) . . ?
C5 C4 C3 111.5(8) . . ?
C5 C4 H4A 109.3 . . ?
C3 C4 H4A 109.3 . . ?
C5 C4 H4B 109.3 . . ?
C3 C4 H4B 109.3 . . ?
H4A C4 H4B 108.0 . . ?
C4 C5 C11 108.7(8) . . ?
C4 C5 C6 108.1(7) . . ?
C11 C5 C6 110.5(8) . . ?
C4 C5 H5 109.8 . . ?
C11 C5 H5 109.8 . . ?
C6 C5 H5 109.8 . . ?
C7 C6 C5 110.5(7) . . ?
C7 C6 H6A 109.6 . . ?
C5 C6 H6A 109.6 . . ?
C7 C6 H6B 109.6 . . ?
C5 C6 H6B 109.6 . . ?
H6A C6 H6B 108.1 . . ?
C6 C7 C9 110.6(8) . . ?
C6 C7 C8 108.6(8) . . ?
C9 C7 C8 109.0(7) . . ?
C6 C7 C13 109.1(7) . . ?
C9 C7 C13 110.7(7) . . ?
C8 C7 C13 108.8(7) . . ?
C3 C8 C7 110.6(7) . . ?
C3 C8 H8A 109.5 . . ?
C7 C8 H8A 109.5 . . ?
C3 C8 H8B 109.5 . . ?
C7 C8 H8B 109.5 . . ?
H8A C8 H8B 108.1 . . ?
C7 C9 C10 109.4(8) . . ?
C7 C9 H9A 109.8 . . ?
C10 C9 H9A 109.8 . . ?
C7 C9 H9B 109.8 . . ?
C10 C9 H9B 109.8 . . ?
H9A C9 H9B 108.2 . . ?
C11 C10 C9 109.3(8) . . ?
C11 C10 C12 109.9(9) . . ?
C9 C10 C12 109.0(7) . . ?
C11 C10 H10 109.6 . . ?
C9 C10 H10 109.6 . . ?
C12 C10 H10 109.6 . . ?
C10 C11 C5 111.3(8) . . ?
C10 C11 H11A 109.4 . . ?
C5 C11 H11A 109.4 . . ?
C10 C11 H11B 109.4 . . ?
C5 C11 H11B 109.4 . . ?
H11A C11 H11B 108.0 . . ?
C3 C12 C10 110.6(8) . . ?
C3 C12 H12A 109.5 . . ?
C10 C12 H12A 109.5 . . ?
C3 C12 H12B 109.5 . . ?
C10 C12 H12B 109.5 . . ?
H12A C12 H12B 108.1 . . ?
C14 C13 C7 115.9(7) . . ?
C14 C13 H13A 108.3 . . ?
C7 C13 H13A 108.3 . . ?
C14 C13 H13B 108.3 . . ?
C7 C13 H13B 108.3 . . ?
H13A C13 H13B 107.4 . . ?
O4 C14 O3 119.8(9) . . ?
O4 C14 C13 122.5(9) . . ?
O3 C14 C13 117.7(9) . . ?
O4 C14 Zn2 58.2(5) . 2_565 ?
O3 C14 Zn2 61.6(5) . 2_565 ?
C13 C14 Zn2 177.3(6) . 2_565 ?
O6 C15 O5 121.2(10) . . ?
O6 C15 C16 122.6(10) . . ?
O5 C15 C16 116.1(12) . . ?
C15 C16 C17 113.4(7) . . ?
C15 C16 H16A 108.9 . . ?
C17 C16 H16A 108.9 . . ?
C15 C16 H16B 108.9 . . ?
C17 C16 H16B 108.9 . . ?
H16A C16 H16B 107.7 . . ?
C23 C17 C22 109.2(7) . . ?
C23 C17 C16 110.6(7) . . ?
C22 C17 C16 111.5(8) . . ?
C23 C17 C18 106.8(8) . . ?
C22 C17 C18 109.0(8) . . ?
C16 C17 C18 109.7(7) . . ?
C19 C18 C17 110.0(8) . . ?
C19 C18 H18A 109.7 . . ?
C17 C18 H18A 109.7 . . ?
C19 C18 H18B 109.7 . . ?
C17 C18 H18B 109.7 . . ?
H18A C18 H18B 108.2 . . ?
C18 C19 C26 107.6(8) . . ?
C18 C19 C20 109.2(10) . . ?
C26 C19 C20 110.2(9) . . ?
C18 C19 H19 109.9 . . ?
C26 C19 H19 109.9 . . ?
C20 C19 H19 109.9 . . ?
C21 C20 C19 109.9(8) . . ?
C21 C20 H20A 109.7 . . ?
C19 C20 H20A 109.7 . . ?
C21 C20 H20B 109.7 . . ?
C19 C20 H20B 109.7 . . ?
H20A C20 H20B 108.2 . . ?
C20 C21 C22 111.4(9) . . ?
C20 C21 C25 110.2(9) . . ?
C22 C21 C25 110.4(8) . . ?
C20 C21 H21 108.2 . . ?
C22 C21 H21 108.2 . . ?
C25 C21 H21 108.2 . . ?
C21 C22 C17 109.5(8) . . ?
C21 C22 H22A 109.8 . . ?
C17 C22 H22A 109.8 . . ?
C21 C22 H22B 109.8 . . ?
C17 C22 H22B 109.8 . . ?
H22A C22 H22B 108.2 . . ?
C24 C23 C17 112.3(7) . . ?
C24 C23 H23A 109.2 . . ?
C17 C23 H23A 109.2 . . ?
C24 C23 H23B 109.2 . . ?
C17 C23 H23B 109.2 . . ?
H23A C23 H23B 107.9 . . ?
C27 C24 C23 111.8(7) . . ?
C27 C24 C26 113.5(8) . . ?
C23 C24 C26 108.7(7) . . ?
C27 C24 C25 106.3(7) . . ?
C23 C24 C25 107.7(8) . . ?
C26 C24 C25 108.6(8) . . ?
C21 C25 C24 109.6(8) . . ?
C21 C25 H25A 109.7 . . ?
C24 C25 H25A 109.7 . . ?
C21 C25 H25B 109.7 . . ?
C24 C25 H25B 109.7 . . ?
H25A C25 H25B 108.2 . . ?
C24 C26 C19 109.8(9) . . ?
C24 C26 H26A 109.7 . . ?
C19 C26 H26A 109.7 . . ?
C24 C26 H26B 109.7 . . ?
C19 C26 H26B 109.7 . . ?
H26A C26 H26B 108.2 . . ?
C28 C27 C24 117.2(7) . . ?
C28 C27 H27A 108.0 . . ?
C24 C27 H27A 108.0 . . ?
C28 C27 H27B 108.0 . . ?
C24 C27 H27B 108.0 . . ?
H27A C27 H27B 107.2 . . ?
O7 C28 O8 123.6(9) . . ?
O7 C28 C27 121.0(8) . . ?
O8 C28 C27 115.3(8) . . ?
N1 C29 C30 120.1(9) . . ?
N1 C29 H29 119.9 . . ?
C30 C29 H29 119.9 . . ?
C29 C30 C31 119.8(9) . . ?
C29 C30 H30 120.1 . . ?
C31 C30 H30 120.1 . . ?
C32 C31 C30 117.8(9) . . ?
C32 C31 C34 120.6(11) . . ?
C30 C31 C34 121.5(10) . . ?
C31 C32 C33 119.8(11) . . ?
C31 C32 H32 120.1 . . ?
C33 C32 H32 120.1 . . ?
N1 C33 C32 122.0(10) . . ?
N1 C33 H33 119.0 . . ?
C32 C33 H33 119.0 . . ?
C35 C34 C31 113.8(10) . . ?
C35 C34 H34A 108.8 . . ?
C31 C34 H34A 108.8 . . ?
C35 C34 H34B 108.8 . . ?
C31 C34 H34B 108.8 . . ?
H34A C34 H34B 107.7 . . ?
C34 C35 C36 111.3(10) . . ?
C34 C35 H35A 109.4 . . ?
C36 C35 H35A 109.4 . . ?
C34 C35 H35B 109.4 . . ?
C36 C35 H35B 109.4 . . ?
H35A C35 H35B 108.0 . . ?
C40 C36 C37 117.5(9) . . ?
C40 C36 C35 120.6(12) . . ?
C37 C36 C35 121.8(12) . . ?
C38 C37 C36 120.4(11) . . ?
C38 C37 H37 119.8 . . ?
C36 C37 H37 119.8 . . ?
N2 C38 C37 122.4(10) . . ?
N2 C38 H38 118.8 . . ?
C37 C38 H38 118.8 . . ?
N2 C39 C40 122.4(11) . . ?
N2 C39 H39 118.8 . . ?
C40 C39 H39 118.8 . . ?
C36 C40 C39 119.2(10) . . ?
C36 C40 H40 120.4 . . ?
C39 C40 H40 120.4 . . ?

loop_
_geom_bond_atom_site_label_1
_geom_bond_atom_site_label_2
_geom_bond_distance
_geom_bond_site_symmetry_2
_geom_bond_publ_flag
Zn1 O8 1.896(7) 2_564 ?
Zn1 O1 1.937(7) . ?
Zn1 O5 1.966(6) . ?
Zn1 N1 2.020(7) 1_656 ?
Zn2 O7 2.007(7) 2_564 ?
Zn2 O2 2.021(7) . ?
Zn2 O4 2.118(7) 2_564 ?
Zn2 N2 2.118(8) . ?
Zn2 O3 2.191(7) 2_564 ?
Zn2 O5 2.423(6) . ?
Zn2 C14 2.490(10) 2_564 ?
N1 C33 1.318(13) . ?
N1 C29 1.364(13) . ?
N1 Zn1 2.020(7) 1_454 ?
N2 C38 1.321(14) . ?
N2 C39 1.347(13) . ?
O1 C1 1.260(10) . ?
O2 C1 1.253(10) . ?
O3 C14 1.279(11) . ?
O3 Zn2 2.191(7) 2_565 ?
O4 C14 1.227(11) . ?
O4 Zn2 2.118(7) 2_565 ?
O5 C15 1.274(12) . ?
O6 C15 1.254(14) . ?
O7 C28 1.255(11) . ?
O7 Zn2 2.007(7) 2_565 ?
O8 C28 1.265(10) . ?
O8 Zn1 1.896(7) 2_565 ?
C1 C2 1.518(13) . ?
C2 C3 1.481(14) . ?
C2 H2A 0.9700 . ?
C2 H2B 0.9700 . ?
C3 C12 1.542(12) . ?
C3 C8 1.541(12) . ?
C3 C4 1.571(12) . ?
C4 C5 1.502(14) . ?
C4 H4A 0.9700 . ?
C4 H4B 0.9700 . ?
C5 C11 1.511(14) . ?
C5 C6 1.529(12) . ?
C5 H5 0.9800 . ?
C6 C7 1.489(12) . ?
C6 H6A 0.9700 . ?
C6 H6B 0.9700 . ?
C7 C9 1.519(13) . ?
C7 C8 1.557(13) . ?
C7 C13 1.563(12) . ?
C8 H8A 0.9700 . ?
C8 H8B 0.9700 . ?
C9 C10 1.537(12) . ?
C9 H9A 0.9700 . ?
C9 H9B 0.9700 . ?
C10 C11 1.477(13) . ?
C10 C12 1.547(13) . ?
C10 H10 0.9800 . ?
C11 H11A 0.9700 . ?
C11 H11B 0.9700 . ?
C12 H12A 0.9700 . ?
C12 H12B 0.9700 . ?
C13 C14 1.501(14) . ?
C13 H13A 0.9700 . ?
C13 H13B 0.9700 . ?
C14 Zn2 2.490(10) 2_565 ?
C15 C16 1.490(14) . ?
C16 C17 1.545(12) . ?
C16 H16A 0.9700 . ?
C16 H16B 0.9700 . ?
C17 C23 1.535(11) . ?
C17 C22 1.534(13) . ?
C17 C18 1.572(14) . ?
C18 C19 1.526(15) . ?
C18 H18A 0.9700 . ?
C18 H18B 0.9700 . ?
C19 C26 1.546(15) . ?
C19 C20 1.559(16) . ?
C19 H19 0.9800 . ?
C20 C21 1.464(15) . ?
C20 H20A 0.9700 . ?
C20 H20B 0.9700 . ?
C21 C22 1.506(14) . ?
C21 C25 1.529(13) . ?
C21 H21 0.9800 . ?
C22 H22A 0.9700 . ?
C22 H22B 0.9700 . ?
C23 C24 1.520(11) . ?
C23 H23A 0.9700 . ?
C23 H23B 0.9700 . ?
C24 C27 1.517(12) . ?
C24 C26 1.541(14) . ?
C24 C25 1.562(13) . ?
C25 H25A 0.9700 . ?
C25 H25B 0.9700 . ?
C26 H26A 0.9700 . ?
C26 H26B 0.9700 . ?
C27 C28 1.515(13) . ?
C27 H27A 0.9700 . ?
C27 H27B 0.9700 . ?
C29 C30 1.382(13) . ?
C29 H29 0.9300 . ?
C30 C31 1.415(15) . ?
C30 H30 0.9300 . ?
C31 C32 1.381(15) . ?
C31 C34 1.500(14) . ?
C32 C33 1.385(13) . ?
C32 H32 0.9300 . ?
C33 H33 0.9300 . ?
C34 C35 1.464(17) . ?
C34 H34A 0.9700 . ?
C34 H34B 0.9700 . ?
C35 C36 1.532(13) . ?
C35 H35A 0.9700 . ?
C35 H35B 0.9700 . ?
C36 C40 1.382(17) . ?
C36 C37 1.373(17) . ?
C37 C38 1.376(14) . ?
C37 H37 0.9300 . ?
C38 H38 0.9300 . ?
C39 C40 1.383(14) . ?
C39 H39 0.9300 . ?
C40 H40 0.9300 . ?

loop_
_geom_torsion_atom_site_label_1
_geom_torsion_atom_site_label_2
_geom_torsion_atom_site_label_3
_geom_torsion_atom_site_label_4
_geom_torsion
_geom_torsion_site_symmetry_1
_geom_torsion_site_symmetry_2
_geom_torsion_site_symmetry_3
_geom_torsion_site_symmetry_4
_geom_torsion_publ_flag
O7 Zn2 N2 C38 138.9(8) 2_564 . . . ?
O2 Zn2 N2 C38 35.2(9) . . . . ?
O4 Zn2 N2 C38 -123.4(8) 2_564 . . . ?
O3 Zn2 N2 C38 -63.2(8) 2_564 . . . ?
O5 Zn2 N2 C38 -32(3) . . . . ?
C14 Zn2 N2 C38 -94.0(9) 2_564 . . . ?
O7 Zn2 N2 C39 -49.3(8) 2_564 . . . ?
O2 Zn2 N2 C39 -152.9(8) . . . . ?
O4 Zn2 N2 C39 48.4(8) 2_564 . . . ?
O3 Zn2 N2 C39 108.7(8) 2_564 . . . ?
O5 Zn2 N2 C39 140.1(18) . . . . ?
C14 Zn2 N2 C39 77.9(8) 2_564 . . . ?
O8 Zn1 O1 C1 -76.6(8) 2_564 . . . ?
O5 Zn1 O1 C1 49.7(8) . . . . ?
N1 Zn1 O1 C1 170.9(7) 1_656 . . . ?
O7 Zn2 O2 C1 46.4(11) 2_564 . . . ?
O4 Zn2 O2 C1 -120.0(11) 2_564 . . . ?
N2 Zn2 O2 C1 140.5(11) . . . . ?
O3 Zn2 O2 C1 -130.1(11) 2_564 . . . ?
O5 Zn2 O2 C1 -46.7(11) . . . . ?
C14 Zn2 O2 C1 -127.6(10) 2_564 . . . ?
O8 Zn1 O5 C15 -67.4(7) 2_564 . . . ?
O1 Zn1 O5 C15 174.0(6) . . . . ?
N1 Zn1 O5 C15 57.9(7) 1_656 . . . ?
O8 Zn1 O5 Zn2 51.4(4) 2_564 . . . ?
O1 Zn1 O5 Zn2 -67.2(3) . . . . ?
N1 Zn1 O5 Zn2 176.7(3) 1_656 . . . ?
O7 Zn2 O5 C15 65.7(8) 2_564 . . . ?
O2 Zn2 O5 C15 169.1(8) . . . . ?
O4 Zn2 O5 C15 -31.6(8) 2_564 . . . ?
N2 Zn2 O5 C15 -124(2) . . . . ?
O3 Zn2 O5 C15 -92.1(8) 2_564 . . . ?
C14 Zn2 O5 C15 -61.1(8) 2_564 . . . ?
O7 Zn2 O5 Zn1 -46.9(3) 2_564 . . . ?
O2 Zn2 O5 Zn1 56.5(3) . . . . ?
O4 Zn2 O5 Zn1 -144.2(3) 2_564 . . . ?
N2 Zn2 O5 Zn1 124(2) . . . . ?
O3 Zn2 O5 Zn1 155.3(3) 2_564 . . . ?
C14 Zn2 O5 Zn1 -173.7(3) 2_564 . . . ?
Zn2 O2 C1 O1 20.8(17) . . . . ?
Zn2 O2 C1 C2 -161.7(8) . . . . ?
Zn1 O1 C1 O2 -13.2(13) . . . . ?
Zn1 O1 C1 C2 169.3(6) . . . . ?
O2 C1 C2 C3 -103.8(10) . . . . ?
O1 C1 C2 C3 73.7(11) . . . . ?
C1 C2 C3 C12 67.0(10) . . . . ?
C1 C2 C3 C8 -55.3(11) . . . . ?
C1 C2 C3 C4 -175.7(7) . . . . ?
C2 C3 C4 C5 -178.2(7) . . . . ?
C12 C3 C4 C5 -58.1(9) . . . . ?
C8 C3 C4 C5 57.2(10) . . . . ?
C3 C4 C5 C11 60.0(9) . . . . ?
C3 C4 C5 C6 -60.0(10) . . . . ?
C4 C5 C6 C7 63.3(10) . . . . ?
C11 C5 C6 C7 -55.6(11) . . . . ?
C5 C6 C7 C9 57.1(11) . . . . ?
C5 C6 C7 C8 -62.5(10) . . . . ?
C5 C6 C7 C13 179.0(8) . . . . ?
C2 C3 C8 C7 -175.8(7) . . . . ?
C12 C3 C8 C7 59.6(10) . . . . ?
C4 C3 C8 C7 -55.6(10) . . . . ?
C6 C7 C8 C3 59.6(9) . . . . ?
C9 C7 C8 C3 -61.0(9) . . . . ?
C13 C7 C8 C3 178.3(7) . . . . ?
C6 C7 C9 C10 -59.1(10) . . . . ?
C8 C7 C9 C10 60.3(9) . . . . ?
C13 C7 C9 C10 179.9(8) . . . . ?
C7 C9 C10 C11 59.6(11) . . . . ?
C7 C9 C10 C12 -60.5(10) . . . . ?
C9 C10 C11 C5 -59.2(11) . . . . ?
C12 C10 C11 C5 60.4(10) . . . . ?
C4 C5 C11 C10 -61.2(11) . . . . ?
C6 C5 C11 C10 57.3(11) . . . . ?
C2 C3 C12 C10 173.6(7) . . . . ?
C8 C3 C12 C10 -59.9(10) . . . . ?
C4 C3 C12 C10 55.9(9) . . . . ?
C11 C10 C12 C3 -58.7(9) . . . . ?
C9 C10 C12 C3 61.0(10) . . . . ?
C6 C7 C13 C14 -168.0(9) . . . . ?
C9 C7 C13 C14 -46.1(11) . . . . ?
C8 C7 C13 C14 73.7(10) . . . . ?
Zn2 O4 C14 O3 -0.8(8) 2_565 . . . ?
Zn2 O4 C14 C13 177.0(7) 2_565 . . . ?
Zn2 O3 C14 O4 0.8(7) 2_565 . . . ?
Zn2 O3 C14 C13 -177.1(6) 2_565 . . . ?
C7 C13 C14 O4 -84.6(11) . . . . ?
C7 C13 C14 O3 93.2(10) . . . . ?
C7 C13 C14 Zn2 20(17) . . . 2_565 ?
Zn1 O5 C15 O6 18.5(10) . . . . ?
Zn2 O5 C15 O6 -83.8(9) . . . . ?
Zn1 O5 C15 C16 -157.5(6) . . . . ?
Zn2 O5 C15 C16 100.2(8) . . . . ?
O6 C15 C16 C17 -56.2(12) . . . . ?
O5 C15 C16 C17 119.8(9) . . . . ?
C15 C16 C17 C23 -42.7(12) . . . . ?
C15 C16 C17 C22 79.0(11) . . . . ?
C15 C16 C17 C18 -160.1(9) . . . . ?
C23 C17 C18 C19 60.7(11) . . . . ?
C22 C17 C18 C19 -57.1(11) . . . . ?
C16 C17 C18 C19 -179.4(9) . . . . ?
C17 C18 C19 C26 -62.9(12) . . . . ?
C17 C18 C19 C20 56.7(11) . . . . ?
C18 C19 C20 C21 -59.1(11) . . . . ?
C26 C19 C20 C21 58.9(11) . . . . ?
C19 C20 C21 C22 61.6(11) . . . . ?
C19 C20 C21 C25 -61.2(11) . . . . ?
C20 C21 C22 C17 -61.9(11) . . . . ?
C25 C21 C22 C17 60.9(11) . . . . ?
C23 C17 C22 C21 -58.4(10) . . . . ?
C16 C17 C22 C21 179.2(8) . . . . ?
C18 C17 C22 C21 57.9(10) . . . . ?
C22 C17 C23 C24 58.7(10) . . . . ?
C16 C17 C23 C24 -178.3(8) . . . . ?
C18 C17 C23 C24 -59.0(10) . . . . ?
C17 C23 C24 C27 -174.5(8) . . . . ?
C17 C23 C24 C26 59.5(10) . . . . ?
C17 C23 C24 C25 -58.1(10) . . . . ?
C20 C21 C25 C24 62.3(10) . . . . ?
C22 C21 C25 C24 -61.2(11) . . . . ?
C27 C24 C25 C21 178.2(8) . . . . ?
C23 C24 C25 C21 58.3(9) . . . . ?
C26 C24 C25 C21 -59.3(10) . . . . ?
C27 C24 C26 C19 175.2(8) . . . . ?
C23 C24 C26 C19 -59.7(10) . . . . ?
C25 C24 C26 C19 57.2(10) . . . . ?
C18 C19 C26 C24 62.0(11) . . . . ?
C20 C19 C26 C24 -56.9(11) . . . . ?
C23 C24 C27 C28 -78.6(11) . . . . ?
C26 C24 C27 C28 44.9(11) . . . . ?
C25 C24 C27 C28 164.2(8) . . . . ?
Zn2 O7 C28 O8 -4.7(16) 2_565 . . . ?
Zn2 O7 C28 C27 173.7(6) 2_565 . . . ?
Zn1 O8 C28 O7 16.9(13) 2_565 . . . ?
Zn1 O8 C28 C27 -161.5(6) 2_565 . . . ?
C24 C27 C28 O7 62.0(12) . . . . ?
C24 C27 C28 O8 -119.5(9) . . . . ?
C33 N1 C29 C30 1.2(14) . . . . ?
Zn1 N1 C29 C30 -177.2(7) 1_454 . . . ?
N1 C29 C30 C31 0.3(15) . . . . ?
C29 C30 C31 C32 -1.0(15) . . . . ?
C29 C30 C31 C34 175.1(10) . . . . ?
C30 C31 C32 C33 0.4(16) . . . . ?
C34 C31 C32 C33 -175.7(11) . . . . ?
C29 N1 C33 C32 -1.9(15) . . . . ?
Zn1 N1 C33 C32 176.5(8) 1_454 . . . ?
C31 C32 C33 N1 1.1(17) . . . . ?
C32 C31 C34 C35 -72.6(17) . . . . ?
C30 C31 C34 C35 111.5(13) . . . . ?
C31 C34 C35 C36 176.6(13) . . . . ?
C34 C35 C36 C40 -105.5(15) . . . . ?
C34 C35 C36 C37 72.8(16) . . . . ?
C40 C36 C37 C38 -0.5(17) . . . . ?
C35 C36 C37 C38 -178.8(11) . . . . ?
C39 N2 C38 C37 0.8(16) . . . . ?
Zn2 N2 C38 C37 172.9(8) . . . . ?
C36 C37 C38 N2 0.2(17) . . . . ?
C38 N2 C39 C40 -1.6(16) . . . . ?
Zn2 N2 C39 C40 -173.7(8) . . . . ?
C37 C36 C40 C39 -0.3(16) . . . . ?
C35 C36 C40 C39 178.0(10) . . . . ?
N2 C39 C40 C36 1.4(16) . . . . ?
